data_7231276
loop_
_publ_author_name
'Carletta, Andrea'
'Zba\<cnik, Marija'
'Vitkovi\'c, Matea'
'Tumanov, Nikolay'
'Stilinovi\'c, Vladimir'
'Wouters, Johan'
'Cin\<ci\'c, Dominik'

_publ_section_title
;
 Halogen-bonded cocrystals of N-salicylidene Schiff bases and
 iodoperfluorinated benzenes: hydroxyl oxygen as a halogen bond acceptor
;
_journal_issue 36
_journal_name_full CrystEngComm
_journal_page_first 5332
_journal_paper_doi 10.1039/C8CE01145A
_journal_volume 20
_journal_year 2018
_chemical_formula_moiety 'C12 H10 N2 O, C6 F4 I2'
_chemical_formula_sum 'C18 H10 F4 I2 N2 O'
_chemical_formula_weight 600.08
_chemical_name_common
;
1,2,3,5-tetrafluoro-4,6-diiodobenzene 
2-[(1E)-[(pyridin-3-yl)imino]methyl]phenol 1:1 cocrystal
;
_chemical_name_systematic
;
1,2,3,5-tetrafluoro-4,6-diiodobenzene; 
2-[(1E)-[(pyridin-3-yl)imino]methyl]phenol
;
_space_group_crystal_system triclinic
_space_group_IT_number 2
_space_group_name_Hall '-P 1'
_space_group_name_H-M_alt 'P -1'
_symmetry_space_group_name_Hall '-P 1'
_symmetry_space_group_name_H-M 'P -1'
_atom_sites_solution_hydrogens mixed
_atom_sites_solution_primary dual
_atom_sites_solution_secondary dual
_audit_creation_method SHELXL-2016/6
_audit_update_record
;
2018-07-06 deposited with the CCDC.
2018-08-02 downloaded from the CCDC.
;
_cell_angle_alpha 110.783(7)
_cell_angle_beta 91.701(6)
_cell_angle_gamma 100.999(6)
_cell_formula_units_Z 4
_cell_length_a 7.2968(5)
_cell_length_b 15.2068(12)
_cell_length_c 19.3646(15)
_cell_measurement_reflns_used 7481
_cell_measurement_temperature 295(2)
_cell_measurement_theta_max 31.0830
_cell_measurement_theta_min 2.2050
_cell_volume 1960.9(3)
_computing_cell_refinement 'CrysAlisPro 1.171.38.46 (Rigaku OD, 2015)'
_computing_data_collection 'CrysAlisPro 1.171.38.46 (Rigaku OD, 2015)'
_computing_data_reduction 'CrysAlisPro 1.171.38.46 (Rigaku OD, 2015)'
_computing_structure_refinement 'SHELXL-2016/6 (Sheldrick, 2016)'
_computing_structure_solution 'SHELXT 2014/5 (Sheldrick, 2014)'
_diffrn_ambient_temperature 295(2)
_diffrn_detector_area_resol_mean 10.3712
_diffrn_measured_fraction_theta_full 1.000
_diffrn_measured_fraction_theta_max 1.000
_diffrn_measurement_device_type
;
Oxford Diffraction Xcalibur, Ruby, Gemini ultra
;
_diffrn_measurement_method '\w scans'
_diffrn_radiation_monochromator graphite
_diffrn_radiation_type MoK\a
_diffrn_radiation_wavelength 0.71073
_diffrn_reflns_av_R_equivalents 0.0248
_diffrn_reflns_av_unetI/netI 0.0368
_diffrn_reflns_Laue_measured_fraction_full 1.000
_diffrn_reflns_Laue_measured_fraction_max 1.000
_diffrn_reflns_limit_h_max 9
_diffrn_reflns_limit_h_min -8
_diffrn_reflns_limit_k_max 20
_diffrn_reflns_limit_k_min -20
_diffrn_reflns_limit_l_max 25
_diffrn_reflns_limit_l_min -25
_diffrn_reflns_number 19759
_diffrn_reflns_point_group_measured_fraction_full 1.000
_diffrn_reflns_point_group_measured_fraction_max 1.000
_diffrn_reflns_theta_full 25.242
_diffrn_reflns_theta_max 28.282
_diffrn_reflns_theta_min 2.157
_diffrn_source 'fine-focus sealed tube'
_exptl_absorpt_coefficient_mu 3.254
_exptl_absorpt_correction_T_max 0.861
_exptl_absorpt_correction_T_min 0.276
_exptl_absorpt_correction_type analytical
_exptl_absorpt_process_details
;
CrysAlisPro 1.171.38.46 (Rigaku Oxford Diffraction, 2015)
Analytical numeric absorption correction using a multifaceted crystal
model based on expressions derived by R.C. Clark & J.S. Reid.
(Clark, R. C. & Reid, J. S. (1995). Acta Cryst. A51, 887-897)
Empirical absorption correction using spherical harmonics,
 implemented in SCALE3 ABSPACK scaling algorithm.
;
_exptl_crystal_colour yellow
_exptl_crystal_density_diffrn 2.033
_exptl_crystal_description plate
_exptl_crystal_F_000 1128
_exptl_crystal_size_max 0.540
_exptl_crystal_size_mid 0.250
_exptl_crystal_size_min 0.050
_refine_diff_density_max 0.652
_refine_diff_density_min -0.693
_refine_diff_density_rms 0.084
_refine_ls_extinction_coef 0.00679(16)
_refine_ls_extinction_expression Fc^*^=kFc[1+0.001xFc^2^\l^3^/sin(2\q)]^-1/4^
_refine_ls_extinction_method 'SHELXL-2016/6 (Sheldrick 2016)'
_refine_ls_goodness_of_fit_ref 1.019
_refine_ls_hydrogen_treatment constr
_refine_ls_matrix_type full
_refine_ls_number_parameters 490
_refine_ls_number_reflns 9739
_refine_ls_number_restraints 0
_refine_ls_restrained_S_all 1.019
_refine_ls_R_factor_all 0.0481
_refine_ls_R_factor_gt 0.0323
_refine_ls_shift/su_max 0.002
_refine_ls_shift/su_mean 0.000
_refine_ls_structure_factor_coef Fsqd
_refine_ls_weighting_details 'w=1/[\s^2^(Fo^2^)+(0.0276P)^2^] where P=(Fo^2^+2Fc^2^)/3'
_refine_ls_weighting_scheme calc
_refine_ls_wR_factor_gt 0.0638
_refine_ls_wR_factor_ref 0.0720
_reflns_Friedel_coverage 0.000
_reflns_number_gt 7450
_reflns_number_total 9739
_reflns_threshold_expression 'I > 2\s(I)'
_cod_data_source_file c8ce01145a2.cif
_cod_data_source_block nt0179_Andrea_PYS3_mI2F4
_cod_depositor_comments 'Adding full bibliography for 7231273--7231277.cif.'
_cod_database_code 7231276
_shelx_shelxl_version_number 2016/6
_shelx_space_group_comment
;
The symmetry employed for this shelxl refinement is uniquely defined
by the following loop, which should always be used as a source of
symmetry information in preference to the above space-group names.
They are only intended as comments.
;
_shelx_estimated_absorpt_t_min 0.272
_shelx_estimated_absorpt_t_max 0.854

loop_
_space_group_symop_operation_xyz
'x, y, z'
'-x, -y, -z'

loop_
_atom_site_label
_atom_site_type_symbol
_atom_site_fract_x
_atom_site_fract_y
_atom_site_fract_z
_atom_site_U_iso_or_equiv
_atom_site_adp_type
_atom_site_occupancy
_atom_site_site_symmetry_order
_atom_site_calc_flag
_atom_site_refinement_flags_posn
_atom_site_refinement_flags_adp
I1A I 0.07873(3) 0.30413(2) 0.61404(2) 0.05637(8) Uani 1 1 d . .
I2A I 0.02779(3) 0.71278(2) 0.80460(2) 0.06156(8) Uani 1 1 d . .
F1A F -0.0461(3) 0.28444(13) 0.76358(12) 0.0725(6) Uani 1 1 d . .
F2A F -0.1177(3) 0.40995(16) 0.89140(12) 0.0825(7) Uani 1 1 d . .
F3A F -0.0881(3) 0.59560(15) 0.91070(12) 0.0719(6) Uani 1 1 d . .
F4A F 0.0928(3) 0.53247(14) 0.67004(11) 0.0627(5) Uani 1 1 d . .
C13A C 0.0202(4) 0.4049(2) 0.71209(16) 0.0437(7) Uani 1 1 d . .
C14A C -0.0327(4) 0.3769(2) 0.77031(19) 0.0495(7) Uani 1 1 d . .
C15A C -0.0701(5) 0.4407(3) 0.8360(2) 0.0551(8) Uani 1 1 d . .
C16A C -0.0528(4) 0.5351(2) 0.84562(18) 0.0506(7) Uani 1 1 d . .
C17A C 0.0015(4) 0.5681(2) 0.78965(18) 0.0465(7) Uani 1 1 d . .
C18A C 0.0357(4) 0.5012(2) 0.72462(17) 0.0440(7) Uani 1 1 d . .
I1B I 0.63165(3) 0.23158(2) 0.39052(2) 0.06522(8) Uani 1 1 d . .
I2B I 0.55067(3) -0.20090(2) 0.23565(2) 0.06856(9) Uani 1 1 d . .
F1B F 0.4688(3) 0.19144(15) 0.22486(13) 0.0814(7) Uani 1 1 d . .
F2B F 0.3863(3) 0.03214(18) 0.10129(13) 0.0895(7) Uani 1 1 d . .
F3B F 0.4201(3) -0.13826(16) 0.10591(13) 0.0815(6) Uani 1 1 d . .
F4B F 0.6435(3) 0.01099(14) 0.35877(11) 0.0649(5) Uani 1 1 d . .
C13B C 0.5609(4) 0.1056(2) 0.29549(19) 0.0513(8) Uani 1 1 d . .
C14B C 0.4933(5) 0.1076(2) 0.2287(2) 0.0562(9) Uani 1 1 d . .
C15B C 0.4485(5) 0.0268(3) 0.1652(2) 0.0589(9) Uani 1 1 d . .
C16B C 0.4675(5) -0.0597(2) 0.1679(2) 0.0549(8) Uani 1 1 d . .
C17B C 0.5304(4) -0.0674(2) 0.2334(2) 0.0515(8) Uani 1 1 d . .
C18B C 0.5774(4) 0.0163(2) 0.29488(18) 0.0490(8) Uani 1 1 d . .
O1A O -0.0482(4) 0.08818(16) 0.19566(14) 0.0682(7) Uani 1 1 d . .
H1A H -0.011241 0.089056 0.236357 0.102 Uiso 1 1 calc R U
N1A N 0.0627(3) 0.02155(18) 0.29231(14) 0.0459(6) Uani 1 1 d . .
N2A N 0.1682(4) 0.1492(2) 0.49208(17) 0.0690(8) Uani 1 1 d . .
C1A C -0.0225(4) -0.0759(2) 0.16387(17) 0.0455(7) Uani 1 1 d . .
C2A C -0.0456(5) -0.1667(2) 0.1089(2) 0.0649(9) Uani 1 1 d . .
H2A H -0.015458 -0.216756 0.120724 0.078 Uiso 1 1 calc R U
C3A C -0.1122(6) -0.1836(3) 0.0373(2) 0.0774(11) Uani 1 1 d . .
H3A H -0.126100 -0.244498 0.000665 0.093 Uiso 1 1 calc R U
C4A C -0.1581(6) -0.1099(3) 0.0202(2) 0.0770(11) Uani 1 1 d . .
H4A H -0.205145 -0.121791 -0.028211 0.092 Uiso 1 1 calc R U
C5A C -0.1365(5) -0.0195(3) 0.0724(2) 0.0651(10) Uani 1 1 d . .
H5A H -0.167364 0.029576 0.059452 0.078 Uiso 1 1 calc R U
C6A C -0.0683(4) -0.0011(2) 0.14491(19) 0.0515(8) Uani 1 1 d . .
C7A C 0.0420(4) -0.0606(2) 0.23979(18) 0.0479(7) Uani 1 1 d . .
H7A H 0.068994 -0.112016 0.250486 0.057 Uiso 1 1 calc R U
C8A C 0.1237(4) 0.0359(2) 0.36654(18) 0.0460(7) Uani 1 1 d . .
C9A C 0.1930(5) -0.0292(2) 0.38982(19) 0.0580(8) Uani 1 1 d . .
H9A H 0.201765 -0.089051 0.355862 0.070 Uiso 1 1 calc R U
C10A C 0.2480(5) -0.0033(3) 0.4638(2) 0.0694(10) Uani 1 1 d . .
H10A H 0.295296 -0.045520 0.480704 0.083 Uiso 1 1 calc R U
C11A C 0.2331(5) 0.0847(3) 0.5126(2) 0.0698(10) Uani 1 1 d . .
H11A H 0.270021 0.100662 0.562735 0.084 Uiso 1 1 calc R U
C12A C 0.1148(5) 0.1229(2) 0.4199(2) 0.0579(8) Uani 1 1 d . .
H12A H 0.068213 0.166520 0.404575 0.069 Uiso 1 1 calc R U
O1B O 0.4556(4) 0.39898(17) 0.77737(14) 0.0675(7) Uani 1 1 d . .
H1B H 0.491305 0.410633 0.741158 0.101 Uiso 1 1 calc R U
N1B N 0.5611(3) 0.50030(18) 0.69912(14) 0.0466(6) Uani 1 1 d . .
N2B N 0.6991(4) 0.4099(2) 0.51260(17) 0.0681(8) Uani 1 1 d . .
C1B C 0.4799(4) 0.5703(2) 0.82213(18) 0.0480(7) Uani 1 1 d . .
C2B C 0.4628(5) 0.6527(3) 0.8795(2) 0.0635(9) Uani 1 1 d . .
H2B H 0.488834 0.711439 0.873030 0.076 Uiso 1 1 calc R U
C3B C 0.4078(6) 0.6495(4) 0.9462(2) 0.0832(12) Uani 1 1 d . .
H3B H 0.397977 0.705592 0.984778 0.100 Uiso 1 1 calc R U
C4B C 0.3680(6) 0.5626(4) 0.9549(2) 0.0856(14) Uani 1 1 d . .
H4B H 0.329147 0.560216 0.999666 0.103 Uiso 1 1 calc R U
C5B C 0.3840(5) 0.4783(4) 0.8989(2) 0.0746(12) Uani 1 1 d . .
H5B H 0.357049 0.420015 0.905993 0.090 Uiso 1 1 calc R U
C6B C 0.4407(5) 0.4817(3) 0.83193(19) 0.0543(8) Uani 1 1 d . .
C7B C 0.5359(4) 0.5751(2) 0.75243(18) 0.0462(7) Uani 1 1 d . .
H7B H 0.554158 0.633802 0.745968 0.055 Uiso 1 1 calc R U
C8B C 0.6266(4) 0.5048(2) 0.63243(17) 0.0448(7) Uani 1 1 d . .
C9B C 0.6878(5) 0.5878(3) 0.6185(2) 0.0620(9) Uani 1 1 d . .
H9B H 0.685394 0.647788 0.653824 0.074 Uiso 1 1 calc R U
C10B C 0.7528(5) 0.5796(3) 0.5507(2) 0.0700(10) Uani 1 1 d . .
H10B H 0.794644 0.634350 0.539669 0.084 Uiso 1 1 calc R U
C11B C 0.7552(5) 0.4909(3) 0.5003(2) 0.0685(10) Uani 1 1 d . .
H11B H 0.798427 0.486757 0.454785 0.082 Uiso 1 1 calc R U
C12B C 0.6351(5) 0.4182(3) 0.5777(2) 0.0578(8) Uani 1 1 d . .
H12B H 0.593435 0.362156 0.587005 0.069 Uiso 1 1 calc R U

loop_
_atom_site_aniso_label
_atom_site_aniso_U_11
_atom_site_aniso_U_22
_atom_site_aniso_U_33
_atom_site_aniso_U_23
_atom_site_aniso_U_13
_atom_site_aniso_U_12
I1A 0.06764(15) 0.05183(14) 0.04097(14) 0.00567(10) 0.00412(10) 0.01512(11)
I2A 0.06467(15) 0.03980(12) 0.07368(18) 0.01330(12) -0.00274(12) 0.01223(10)
F1A 0.1058(16) 0.0435(11) 0.0751(15) 0.0268(11) 0.0271(12) 0.0202(11)
F2A 0.1196(18) 0.0799(16) 0.0603(15) 0.0348(13) 0.0391(13) 0.0282(13)
F3A 0.0868(15) 0.0667(13) 0.0534(13) 0.0046(11) 0.0207(11) 0.0282(11)
F4A 0.0828(14) 0.0574(12) 0.0539(13) 0.0259(11) 0.0126(10) 0.0176(10)
C13A 0.0480(17) 0.0414(16) 0.0360(17) 0.0069(14) 0.0029(13) 0.0113(13)
C14A 0.0554(19) 0.0396(17) 0.052(2) 0.0145(16) 0.0081(15) 0.0102(14)
C15A 0.062(2) 0.058(2) 0.051(2) 0.0239(18) 0.0146(16) 0.0170(17)
C16A 0.0527(19) 0.0487(18) 0.042(2) 0.0033(15) 0.0078(15) 0.0166(15)
C17A 0.0444(17) 0.0373(16) 0.054(2) 0.0115(15) 0.0002(14) 0.0103(13)
C18A 0.0437(17) 0.0461(18) 0.0429(19) 0.0166(15) 0.0027(13) 0.0110(13)
I1B 0.07021(16) 0.05625(15) 0.06233(17) 0.01159(12) 0.01512(12) 0.01628(12)
I2B 0.07192(17) 0.04955(14) 0.0943(2) 0.03440(14) 0.02403(14) 0.01867(12)
F1B 0.1048(17) 0.0607(13) 0.0962(18) 0.0429(13) 0.0104(14) 0.0318(12)
F2B 0.1079(18) 0.107(2) 0.0653(16) 0.0428(15) -0.0046(13) 0.0307(15)
F3B 0.0944(16) 0.0676(14) 0.0632(15) 0.0018(12) 0.0021(12) 0.0162(12)
F4B 0.0748(13) 0.0702(13) 0.0606(14) 0.0341(11) 0.0084(10) 0.0216(10)
C13B 0.0516(18) 0.0481(18) 0.055(2) 0.0170(17) 0.0125(15) 0.0148(14)
C14B 0.060(2) 0.052(2) 0.067(3) 0.0293(19) 0.0135(17) 0.0195(16)
C15B 0.061(2) 0.069(2) 0.054(2) 0.029(2) 0.0062(17) 0.0190(18)
C16B 0.055(2) 0.0484(19) 0.056(2) 0.0119(18) 0.0125(16) 0.0122(15)
C17B 0.0494(18) 0.0458(18) 0.064(2) 0.0233(18) 0.0128(16) 0.0141(14)
C18B 0.0507(18) 0.054(2) 0.048(2) 0.0234(17) 0.0123(15) 0.0145(15)
O1A 0.106(2) 0.0429(13) 0.0587(17) 0.0202(13) 0.0061(15) 0.0196(13)
N1A 0.0528(15) 0.0392(14) 0.0414(16) 0.0100(12) 0.0064(12) 0.0094(11)
N2A 0.079(2) 0.068(2) 0.0453(19) 0.0011(16) 0.0048(15) 0.0203(16)
C1A 0.0504(17) 0.0409(17) 0.0418(19) 0.0130(15) 0.0062(14) 0.0063(13)
C2A 0.087(3) 0.0449(19) 0.054(2) 0.0082(17) 0.0013(19) 0.0139(18)
C3A 0.104(3) 0.064(3) 0.045(2) 0.000(2) -0.001(2) 0.014(2)
C4A 0.086(3) 0.091(3) 0.042(2) 0.017(2) -0.003(2) 0.009(2)
C5A 0.076(2) 0.073(3) 0.056(3) 0.036(2) 0.0086(19) 0.014(2)
C6A 0.0551(19) 0.0470(19) 0.053(2) 0.0202(17) 0.0104(16) 0.0089(15)
C7A 0.0541(18) 0.0386(17) 0.049(2) 0.0140(15) 0.0053(15) 0.0103(14)
C8A 0.0472(17) 0.0441(17) 0.0427(19) 0.0109(15) 0.0092(14) 0.0092(13)
C9A 0.072(2) 0.053(2) 0.048(2) 0.0122(17) 0.0098(17) 0.0227(17)
C10A 0.084(3) 0.081(3) 0.050(2) 0.025(2) 0.006(2) 0.034(2)
C11A 0.070(2) 0.091(3) 0.043(2) 0.017(2) 0.0036(18) 0.021(2)
C12A 0.070(2) 0.051(2) 0.047(2) 0.0080(17) 0.0036(17) 0.0207(17)
O1B 0.0978(19) 0.0515(14) 0.0605(18) 0.0260(14) 0.0147(14) 0.0212(13)
N1B 0.0542(16) 0.0451(15) 0.0378(16) 0.0120(13) -0.0011(12) 0.0117(12)
N2B 0.075(2) 0.071(2) 0.050(2) 0.0091(17) 0.0145(15) 0.0203(16)
C1B 0.0447(17) 0.0531(19) 0.0413(19) 0.0112(16) -0.0035(14) 0.0122(14)
C2B 0.064(2) 0.065(2) 0.048(2) 0.0031(18) -0.0020(17) 0.0180(18)
C3B 0.079(3) 0.103(4) 0.048(3) -0.002(2) 0.000(2) 0.034(3)
C4B 0.075(3) 0.138(5) 0.044(3) 0.032(3) 0.004(2) 0.027(3)
C5B 0.073(3) 0.106(3) 0.056(3) 0.041(3) 0.005(2) 0.025(2)
C6B 0.0525(19) 0.067(2) 0.045(2) 0.0218(18) -0.0029(15) 0.0153(16)
C7B 0.0495(18) 0.0380(16) 0.048(2) 0.0121(15) 0.0008(14) 0.0093(13)
C8B 0.0452(17) 0.0469(18) 0.0399(19) 0.0128(15) -0.0006(13) 0.0113(14)
C9B 0.086(3) 0.051(2) 0.047(2) 0.0175(18) 0.0009(18) 0.0105(18)
C10B 0.087(3) 0.067(3) 0.056(3) 0.029(2) 0.006(2) 0.006(2)
C11B 0.066(2) 0.091(3) 0.048(2) 0.025(2) 0.0098(18) 0.015(2)
C12B 0.066(2) 0.051(2) 0.054(2) 0.0132(18) 0.0089(17) 0.0178(17)

loop_
_atom_type_symbol
_atom_type_description
_atom_type_scat_dispersion_real
_atom_type_scat_dispersion_imag
_atom_type_scat_source
C C 0.0033 0.0016 'International Tables Vol C Tables 4.2.6.8 and 6.1.1.4'
H H 0.0000 0.0000 'International Tables Vol C Tables 4.2.6.8 and 6.1.1.4'
F F 0.0171 0.0103 'International Tables Vol C Tables 4.2.6.8 and 6.1.1.4'
I I -0.4742 1.8119 'International Tables Vol C Tables 4.2.6.8 and 6.1.1.4'
N N 0.0061 0.0033 'International Tables Vol C Tables 4.2.6.8 and 6.1.1.4'
O O 0.0106 0.0060 'International Tables Vol C Tables 4.2.6.8 and 6.1.1.4'

loop_
_geom_angle_atom_site_label_1
_geom_angle_atom_site_label_2
_geom_angle_atom_site_label_3
_geom_angle
C18A C13A C14A 115.8(3)
C18A C13A I1A 124.2(2)
C14A C13A I1A 120.0(2)
F1A C14A C15A 118.3(3)
F1A C14A C13A 119.7(3)
C15A C14A C13A 122.0(3)
F2A C15A C16A 120.5(3)
F2A C15A C14A 119.6(3)
C16A C15A C14A 119.9(3)
F3A C16A C15A 118.3(3)
F3A C16A C17A 120.7(3)
C15A C16A C17A 120.9(3)
C18A C17A C16A 116.9(3)
C18A C17A I2A 122.3(2)
C16A C17A I2A 120.8(2)
F4A C18A C17A 117.7(3)
F4A C18A C13A 117.9(3)
C17A C18A C13A 124.4(3)
C18B C13B C14B 115.9(3)
C18B C13B I1B 123.2(2)
C14B C13B I1B 121.0(2)
F1B C14B C15B 117.8(3)
F1B C14B C13B 119.7(3)
C15B C14B C13B 122.4(3)
F2B C15B C16B 120.3(4)
F2B C15B C14B 120.6(3)
C16B C15B C14B 119.1(3)
F3B C16B C15B 118.5(3)
F3B C16B C17B 120.1(3)
C15B C16B C17B 121.4(3)
C18B C17B C16B 116.9(3)
C18B C17B I2B 122.9(2)
C16B C17B I2B 120.2(3)
F4B C18B C17B 117.9(3)
F4B C18B C13B 117.9(3)
C17B C18B C13B 124.2(3)
C6A O1A H1A 109.5
C7A N1A C8A 121.7(3)
C12A N2A C11A 116.4(3)
C2A C1A C6A 118.7(3)
C2A C1A C7A 119.9(3)
C6A C1A C7A 121.4(3)
C3A C2A C1A 120.9(3)
C3A C2A H2A 119.6
C1A C2A H2A 119.6
C4A C3A C2A 119.4(4)
C4A C3A H3A 120.3
C2A C3A H3A 120.3
C5A C4A C3A 121.5(4)
C5A C4A H4A 119.2
C3A C4A H4A 119.2
C4A C5A C6A 119.8(3)
C4A C5A H5A 120.1
C6A C5A H5A 120.1
O1A C6A C5A 119.0(3)
O1A C6A C1A 121.3(3)
C5A C6A C1A 119.6(3)
N1A C7A C1A 121.9(3)
N1A C7A H7A 119.0
C1A C7A H7A 119.0
C12A C8A C9A 117.4(3)
C12A C8A N1A 116.5(3)
C9A C8A N1A 126.1(3)
C10A C9A C8A 118.6(3)
C10A C9A H9A 120.7
C8A C9A H9A 120.7
C11A C10A C9A 119.7(3)
C11A C10A H10A 120.2
C9A C10A H10A 120.2
N2A C11A C10A 123.3(4)
N2A C11A H11A 118.4
C10A C11A H11A 118.4
N2A C12A C8A 124.7(3)
N2A C12A H12A 117.6
C8A C12A H12A 117.6
C6B O1B H1B 109.5
C7B N1B C8B 122.4(3)
C11B N2B C12B 116.8(3)
C2B C1B C6B 119.4(3)
C2B C1B C7B 120.2(3)
C6B C1B C7B 120.4(3)
C1B C2B C3B 121.1(4)
C1B C2B H2B 119.5
C3B C2B H2B 119.5
C4B C3B C2B 119.1(4)
C4B C3B H3B 120.5
C2B C3B H3B 120.5
C3B C4B C5B 121.6(4)
C3B C4B H4B 119.2
C5B C4B H4B 119.2
C4B C5B C6B 119.3(4)
C4B C5B H5B 120.4
C6B C5B H5B 120.4
O1B C6B C5B 118.9(3)
O1B C6B C1B 121.5(3)
C5B C6B C1B 119.5(4)
N1B C7B C1B 121.6(3)
N1B C7B H7B 119.2
C1B C7B H7B 119.2
C9B C8B C12B 117.8(3)
C9B C8B N1B 125.7(3)
C12B C8B N1B 116.5(3)
C8B C9B C10B 118.3(3)
C8B C9B H9B 120.8
C10B C9B H9B 120.8
C11B C10B C9B 119.4(4)
C11B C10B H10B 120.3
C9B C10B H10B 120.3
N2B C11B C10B 123.5(4)
N2B C11B H11B 118.3
C10B C11B H11B 118.3
N2B C12B C8B 124.2(3)
N2B C12B H12B 117.9
C8B C12B H12B 117.9

loop_
_geom_bond_atom_site_label_1
_geom_bond_atom_site_label_2
_geom_bond_distance
I1A C13A 2.090(3)
I2A C17A 2.084(3)
F1A C14A 1.349(3)
F2A C15A 1.343(3)
F3A C16A 1.337(4)
F4A C18A 1.351(3)
C13A C18A 1.378(4)
C13A C14A 1.380(4)
C14A C15A 1.371(5)
C15A C16A 1.362(4)
C16A C17A 1.385(4)
C17A C18A 1.375(4)
I1B C13B 2.095(3)
I2B C17B 2.080(3)
F1B C14B 1.347(3)
F2B C15B 1.341(4)
F3B C16B 1.337(4)
F4B C18B 1.350(3)
C13B C18B 1.381(4)
C13B C14B 1.383(4)
C14B C15B 1.371(5)
C15B C16B 1.368(4)
C16B C17B 1.386(4)
C17B C18B 1.374(5)
O1A C6A 1.341(4)
O1A H1A 0.8200
N1A C7A 1.278(4)
N1A C8A 1.419(4)
N2A C12A 1.333(4)
N2A C11A 1.337(4)
C1A C2A 1.387(4)
C1A C6A 1.405(4)
C1A C7A 1.453(4)
C2A C3A 1.374(5)
C2A H2A 0.9300
C3A C4A 1.370(5)
C3A H3A 0.9300
C4A C5A 1.363(5)
C4A H4A 0.9300
C5A C6A 1.387(5)
C5A H5A 0.9300
C7A H7A 0.9300
C8A C12A 1.374(4)
C8A C9A 1.391(4)
C9A C10A 1.369(5)
C9A H9A 0.9300
C10A C11A 1.364(5)
C10A H10A 0.9300
C11A H11A 0.9300
C12A H12A 0.9300
O1B C6B 1.351(4)
O1B H1B 0.8200
N1B C7B 1.285(4)
N1B C8B 1.410(4)
N2B C11B 1.328(5)
N2B C12B 1.330(4)
C1B C2B 1.378(5)
C1B C6B 1.405(4)
C1B C7B 1.444(4)
C2B C3B 1.380(5)
C2B H2B 0.9300
C3B C4B 1.369(6)
C3B H3B 0.9300
C4B C5B 1.383(6)
C4B H4B 0.9300
C5B C6B 1.388(5)
C5B H5B 0.9300
C7B H7B 0.9300
C8B C9B 1.378(4)
C8B C12B 1.380(4)
C9B C10B 1.380(5)
C9B H9B 0.9300
C10B C11B 1.360(5)
C10B H10B 0.9300
C11B H11B 0.9300
C12B H12B 0.9300
